data_1503139
loop_
_publ_author_name
'Cordes, Jens'
'Harms, Klaus'
'Koert, Ulrich'

_publ_section_title
;
 Synthesis of the isoquinocycline-pyrrolopyrrole substructure.
;
_journal_issue 17
_journal_name_full 'Organic letters'
_journal_page_first 3808
_journal_page_last 3811
_journal_paper_doi 10.1021/ol101500k
_journal_volume 12
_journal_year 2010
_chemical_compound_source 'synthesis as described'
_chemical_formula_moiety 'C31 H40 N2 O5 S1 Si1'
_chemical_formula_sum 'C31 H40 N2 O5 S Si'
_chemical_formula_weight 580.8
_chemical_name_systematic ?
_space_group_IT_number 148
_symmetry_cell_setting trigonal
_symmetry_Int_Tables_number 148
_symmetry_space_group_name_Hall '-R 3'
_symmetry_space_group_name_H-M 'R -3 :H'
_atom_sites_solution_hydrogens geom
_atom_sites_solution_primary direct
_atom_sites_solution_secondary difmap
_audit_creation_date 2010-06-25T12:34:45-00:00
_audit_creation_method 'WinGX routine CIF_UPDATE'
_cell_angle_alpha 90
_cell_angle_beta 90
_cell_angle_gamma 120
_cell_formula_units_Z 18
_cell_length_a 35.8162(15)
_cell_length_b 35.8162(15)
_cell_length_c 12.6101(5)
_cell_measurement_reflns_used 6157
_cell_measurement_temperature 100(2)
_cell_measurement_theta_max 25
_cell_measurement_theta_min 1.8
_cell_measurement_wavelength 0.71073
_cell_volume 14009.0(10)
_computing_cell_refinement 'STOE X-AREA'
_computing_data_collection 'STOE X-AREA'
_computing_data_reduction 'STOE X-AREA'
_computing_molecular_graphics 'DIAMOND 3.2 (Crystal Impact)'
_computing_publication_material 'WinGX publication routines (Farrugia, 1999)'
_computing_structure_refinement 'SHELXL-97 (Sheldrick, 2008)'
_computing_structure_solution 'SIR92 (Giacovazzo et al, 1993)'
_diffrn_ambient_temperature 100(2)
_diffrn_measured_fraction_theta_full 0.999
_diffrn_measured_fraction_theta_max 0.999
_diffrn_radiation_monochromator graphite
_diffrn_radiation_probe x-ray
_diffrn_radiation_type MoK\a
_diffrn_radiation_wavelength 0.71073
_diffrn_reflns_av_R_equivalents 0.0421
_diffrn_reflns_av_unetI/netI 0.0944
_diffrn_reflns_limit_h_max 36
_diffrn_reflns_limit_h_min -42
_diffrn_reflns_limit_k_max 37
_diffrn_reflns_limit_k_min -42
_diffrn_reflns_limit_l_max 14
_diffrn_reflns_limit_l_min -14
_diffrn_reflns_number 10671
_diffrn_reflns_theta_full 25
_diffrn_reflns_theta_max 25
_diffrn_reflns_theta_min 1.74
_exptl_absorpt_coefficient_mu 0.183
_exptl_absorpt_correction_type none
_exptl_crystal_colour colourless
_exptl_crystal_density_diffrn 1.239
_exptl_crystal_density_method 'not measured'
_exptl_crystal_description prism
_exptl_crystal_F_000 5580
_exptl_crystal_size_max 0.51
_exptl_crystal_size_mid 0.21
_exptl_crystal_size_min 0.16
_refine_diff_density_max 0.256
_refine_diff_density_min -0.264
_refine_diff_density_rms 0.036
_refine_ls_extinction_method none
_refine_ls_goodness_of_fit_ref 0.742
_refine_ls_hydrogen_treatment noref
_refine_ls_matrix_type full
_refine_ls_number_parameters 369
_refine_ls_number_reflns 5471
_refine_ls_number_restraints 0
_refine_ls_restrained_S_all 0.742
_refine_ls_R_factor_all 0.07
_refine_ls_R_factor_gt 0.033
_refine_ls_shift/su_max 0.001
_refine_ls_shift/su_mean 0
_refine_ls_structure_factor_coef Fsqd
_refine_ls_weighting_details 'calc w=1/[\s^2^(Fo^2^)+(0.0232P)^2^+0.0000P] where P=(Fo^2^+2Fc^2^)/3'
_refine_ls_weighting_scheme calc
_refine_ls_wR_factor_gt 0.0601
_refine_ls_wR_factor_ref 0.0644
_reflns_number_gt 3173
_reflns_number_total 5471
_reflns_threshold_expression >2\s(I)
_cod_data_source_file ol101500k_si_001.cif
_cod_data_source_block 24
_cod_original_sg_symbol_H-M 'R -3'
_cod_database_code 1503139

loop_
_symmetry_equiv_pos_as_xyz
'x, y, z'
'-y, x-y, z'
'-x+y, -x, z'
'x+2/3, y+1/3, z+1/3'
'-y+2/3, x-y+1/3, z+1/3'
'-x+y+2/3, -x+1/3, z+1/3'
'x+1/3, y+2/3, z+2/3'
'-y+1/3, x-y+2/3, z+2/3'
'-x+y+1/3, -x+2/3, z+2/3'
'-x, -y, -z'
'y, -x+y, -z'
'x-y, x, -z'
'-x+2/3, -y+1/3, -z+1/3'
'y+2/3, -x+y+1/3, -z+1/3'
'x-y+2/3, x+1/3, -z+1/3'
'-x+1/3, -y+2/3, -z+2/3'
'y+1/3, -x+y+2/3, -z+2/3'
'x-y+1/3, x+2/3, -z+2/3'

loop_
_atom_site_label
_atom_site_type_symbol
_atom_site_fract_x
_atom_site_fract_y
_atom_site_fract_z
_atom_site_U_iso_or_equiv
_atom_site_adp_type
_atom_site_occupancy
_atom_site_symmetry_multiplicity
_atom_site_calc_flag
_atom_site_refinement_flags
C1 C 0.26275(7) 0.98019(6) 0.63217(15) 0.0259(5) Uani 1 1 d .
C2 C 0.26631(7) 0.97939(7) 0.74146(15) 0.0319(5) Uani 1 1 d .
H2 H 0.2939 0.991 0.7737 0.038 Uiso 1 1 calc R
C3 C 0.22948(8) 0.96159(7) 0.80330(16) 0.0349(5) Uani 1 1 d .
H3 H 0.2319 0.9605 0.8781 0.042 Uiso 1 1 calc R
C4 C 0.18952(7) 0.94555(7) 0.75814(15) 0.0315(5) Uani 1 1 d .
H4 H 0.1645 0.9333 0.8016 0.038 Uiso 1 1 calc R
C5 C 0.18551(7) 0.94722(6) 0.64855(15) 0.0264(5) Uani 1 1 d .
C6 C 0.14092(7) 0.93089(7) 0.60038(15) 0.0280(5) Uani 1 1 d .
H6 H 0.1219 0.9003 0.6229 0.034 Uiso 1 1 calc R
C7 C 0.14263(6) 0.93243(6) 0.47896(15) 0.0265(5) Uani 1 1 d .
C8 C 0.18083(6) 0.97440(6) 0.44100(15) 0.0266(5) Uani 1 1 d .
H8A H 0.1838 0.9994 0.4815 0.032 Uiso 1 1 calc R
H8B H 0.1788 0.9791 0.3643 0.032 Uiso 1 1 calc R
C9 C 0.21751(6) 0.96560(6) 0.46492(14) 0.0233(4) Uani 1 1 d .
H9 H 0.2451 0.9866 0.4292 0.028 Uiso 1 1 calc R
C10 C 0.22232(7) 0.96441(6) 0.58426(15) 0.0246(5) Uani 1 1 d .
C11 C 0.10037(7) 0.92104(7) 0.42700(16) 0.0342(5) Uani 1 1 d .
H11A H 0.0775 0.8936 0.4557 0.051 Uiso 1 1 calc R
H11B H 0.1027 0.9183 0.3503 0.051 Uiso 1 1 calc R
H11C H 0.0934 0.9438 0.4412 0.051 Uiso 1 1 calc R
C12 C 0.19786(6) 0.91948(6) 0.41911(14) 0.0252(5) Uani 1 1 d .
C13 C 0.21713(6) 0.89234(6) 0.45585(15) 0.0258(5) Uani 1 1 d .
H13 H 0.2194 0.8851 0.5272 0.031 Uiso 1 1 calc R
C14 C 0.23022(6) 0.88055(6) 0.37075(15) 0.0245(5) Uani 1 1 d .
C15 C 0.25045(7) 0.85545(7) 0.33241(15) 0.0289(5) Uani 1 1 d .
H15A H 0.2324 0.8245 0.3501 0.035 Uiso 1 1 calc R
H15B H 0.2795 0.8665 0.3636 0.035 Uiso 1 1 calc R
C16 C 0.25320(7) 0.86260(7) 0.21015(15) 0.0300(5) Uani 1 1 d .
H16A H 0.2836 0.8773 0.1863 0.036 Uiso 1 1 calc R
H16B H 0.2371 0.8347 0.1726 0.036 Uiso 1 1 calc R
C17 C 0.21981(6) 0.89973(6) 0.28098(14) 0.0244(5) Uani 1 1 d .
C18 C 0.33943(7) 1.01529(7) 0.61189(17) 0.0346(5) Uani 1 1 d .
H18A H 0.3427 0.9921 0.6437 0.052 Uiso 1 1 calc R
H18B H 0.3426 1.036 0.6669 0.052 Uiso 1 1 calc R
H18C H 0.3616 1.0299 0.5574 0.052 Uiso 1 1 calc R
C19 C 0.05876(8) 0.88434(8) 0.76478(19) 0.0516(7) Uani 1 1 d .
H19A H 0.081 0.8855 0.812 0.077 Uiso 1 1 calc R
H19B H 0.0532 0.8637 0.7075 0.077 Uiso 1 1 calc R
H19C H 0.0322 0.8752 0.8051 0.077 Uiso 1 1 calc R
C20 C 0.03513(8) 0.93564(10) 0.6163(2) 0.0596(8) Uani 1 1 d .
H20A H 0.0293 0.9142 0.561 0.089 Uiso 1 1 calc R
H20B H 0.0451 0.9639 0.5834 0.089 Uiso 1 1 calc R
H20C H 0.0087 0.9272 0.6564 0.089 Uiso 1 1 calc R
C21 C 0.08871(7) 0.97984(7) 0.81456(17) 0.0383(6) Uani 1 1 d .
C22 C 0.11044(11) 1.02476(9) 0.7677(2) 0.0732(9) Uani 1 1 d .
H22A H 0.1379 1.0312 0.7354 0.11 Uiso 1 1 calc R
H22B H 0.1157 1.0458 0.8238 0.11 Uiso 1 1 calc R
H22C H 0.0917 1.0264 0.7134 0.11 Uiso 1 1 calc R
C23 C 0.04634(8) 0.97070(9) 0.8670(2) 0.0604(8) Uani 1 1 d .
H23A H 0.0277 0.9733 0.814 0.091 Uiso 1 1 calc R
H23B H 0.0525 0.9915 0.9241 0.091 Uiso 1 1 calc R
H23C H 0.0317 0.9414 0.8964 0.091 Uiso 1 1 calc R
C24 C 0.11818(10) 0.97831(9) 0.9006(2) 0.0654(8) Uani 1 1 d .
H24A H 0.124 1.0003 0.9543 0.098 Uiso 1 1 calc R
H24B H 0.1454 0.9838 0.8685 0.098 Uiso 1 1 calc R
H24C H 0.104 0.9498 0.934 0.098 Uiso 1 1 calc R
C25 C 0.17487(7) 0.87304(6) 0.03421(15) 0.0275(5) Uani 1 1 d .
C26 C 0.16220(7) 0.83702(7) -0.03012(15) 0.0308(5) Uani 1 1 d .
H26 H 0.1827 0.8295 -0.0546 0.037 Uiso 1 1 calc R
C27 C 0.11893(7) 0.81236(7) -0.05762(15) 0.0338(5) Uani 1 1 d .
H27 H 0.1101 0.7882 -0.1029 0.041 Uiso 1 1 calc R
C28 C 0.08847(7) 0.82218(7) -0.02060(17) 0.0374(6) Uani 1 1 d .
C29 C 0.10213(7) 0.85825(8) 0.04431(17) 0.0388(6) Uani 1 1 d .
H29 H 0.0816 0.8654 0.0704 0.047 Uiso 1 1 calc R
C30 C 0.14549(7) 0.88394(7) 0.07148(16) 0.0340(5) Uani 1 1 d .
H30 H 0.1546 0.9086 0.1151 0.041 Uiso 1 1 calc R
C31 C 0.04172(7) 0.79413(8) -0.0487(2) 0.0526(7) Uani 1 1 d .
H31A H 0.0305 0.7659 -0.0146 0.079 Uiso 1 1 calc R
H31B H 0.0388 0.7904 -0.1258 0.079 Uiso 1 1 calc R
H31C H 0.0255 0.8078 -0.0239 0.079 Uiso 1 1 calc R
N1 N 0.23387(5) 0.88966(5) 0.18852(12) 0.0277(4) Uani 1 1 d .
N2 N 0.20087(5) 0.92127(5) 0.30050(12) 0.0267(4) Uani 1 1 d .
O1 O 0.29743(4) 0.99739(4) 0.56434(10) 0.0300(3) Uani 1 1 d .
O2 O 0.12318(4) 0.95605(4) 0.64101(10) 0.0302(3) Uani 1 1 d .
O3 O 0.15361(4) 0.89965(4) 0.44998(10) 0.0285(3) Uani 1 1 d .
O4 O 0.23955(5) 0.94882(4) 0.07467(10) 0.0348(4) Uani 1 1 d .
O5 O 0.25464(5) 0.89339(5) 0.00215(10) 0.0382(4) Uani 1 1 d .
Si1 Si 0.07748(2) 0.93875(2) 0.70741(5) 0.03534(16) Uani 1 1 d .
S1 S 0.229724(17) 0.905064(17) 0.06799(4) 0.02928(13) Uani 1 1 d .

loop_
_atom_site_aniso_label
_atom_site_aniso_U_11
_atom_site_aniso_U_22
_atom_site_aniso_U_33
_atom_site_aniso_U_23
_atom_site_aniso_U_13
_atom_site_aniso_U_12
C1 0.0304(12) 0.0242(11) 0.0264(11) -0.0022(9) -0.0019(10) 0.0161(10)
C2 0.0381(13) 0.0337(13) 0.0296(12) -0.0077(10) -0.0115(10) 0.0222(11)
C3 0.0511(15) 0.0420(14) 0.0212(11) -0.0024(10) -0.0061(11) 0.0304(13)
C4 0.0406(14) 0.0360(13) 0.0254(11) 0.0004(9) 0.0010(10) 0.0247(11)
C5 0.0322(12) 0.0260(12) 0.0256(11) -0.0014(9) 0.0009(9) 0.0180(10)
C6 0.0293(12) 0.0272(12) 0.0282(11) 0.0003(9) 0.0038(9) 0.0146(10)
C7 0.0249(12) 0.0281(12) 0.0275(11) -0.0033(9) -0.0015(9) 0.0139(10)
C8 0.0291(12) 0.0301(12) 0.0219(10) -0.0007(9) -0.0028(9) 0.0159(10)
C9 0.0245(11) 0.0237(11) 0.0192(10) -0.0011(8) -0.0016(9) 0.0102(9)
C10 0.0310(12) 0.0213(11) 0.0258(11) -0.0019(9) -0.0043(9) 0.0162(10)
C11 0.0307(13) 0.0431(14) 0.0308(12) -0.0037(10) -0.0039(10) 0.0199(11)
C12 0.0243(12) 0.0305(12) 0.0211(10) 0.0011(9) -0.0001(9) 0.0140(10)
C13 0.0282(12) 0.0234(12) 0.0214(10) 0.0033(8) -0.0007(9) 0.0096(10)
C14 0.0238(11) 0.0186(11) 0.0266(11) -0.0001(9) -0.0048(9) 0.0073(9)
C15 0.0288(12) 0.0264(12) 0.0312(12) -0.0009(9) -0.0020(9) 0.0137(10)
C16 0.0286(12) 0.0276(12) 0.0319(11) -0.0010(9) 0.0034(9) 0.0127(10)
C17 0.0222(11) 0.0242(11) 0.0218(10) -0.0028(9) -0.0027(8) 0.0078(10)
C18 0.0295(13) 0.0350(13) 0.0402(13) -0.0069(10) -0.0107(10) 0.0168(11)
C19 0.0464(16) 0.0409(15) 0.0516(15) 0.0009(12) 0.0130(12) 0.0099(13)
C20 0.0326(15) 0.094(2) 0.0524(16) -0.0002(15) 0.0079(12) 0.0320(16)
C21 0.0370(14) 0.0375(14) 0.0417(14) 0.0052(11) 0.0122(11) 0.0195(12)
C22 0.101(3) 0.0459(18) 0.077(2) 0.0136(15) 0.0395(19) 0.0399(18)
C23 0.0496(17) 0.0658(19) 0.0590(17) -0.0128(14) 0.0186(14) 0.0236(15)
C24 0.078(2) 0.071(2) 0.0611(18) -0.0311(15) -0.0163(16) 0.0477(19)
C25 0.0326(12) 0.0283(12) 0.0192(10) 0.0045(9) -0.0009(9) 0.0134(10)
C26 0.0367(14) 0.0311(13) 0.0211(11) 0.0038(9) 0.0035(9) 0.0143(11)
C27 0.0415(14) 0.0277(12) 0.0221(11) 0.0013(9) -0.0008(10) 0.0097(11)
C28 0.0358(14) 0.0357(14) 0.0300(12) 0.0092(10) -0.0022(10) 0.0097(12)
C29 0.0360(14) 0.0453(15) 0.0389(13) 0.0020(11) -0.0012(11) 0.0233(13)
C30 0.0406(15) 0.0323(13) 0.0293(12) -0.0010(10) -0.0012(10) 0.0183(12)
C31 0.0351(15) 0.0480(16) 0.0572(16) 0.0068(13) -0.0050(12) 0.0077(13)
N1 0.0295(10) 0.0326(11) 0.0229(9) -0.0015(8) -0.0008(7) 0.0170(9)
N2 0.0299(10) 0.0296(10) 0.0205(9) -0.0010(7) -0.0026(7) 0.0148(9)
O1 0.0257(8) 0.0317(9) 0.0316(8) -0.0039(7) -0.0063(7) 0.0136(7)
O2 0.0311(8) 0.0311(8) 0.0302(7) 0.0002(6) 0.0047(6) 0.0169(7)
O3 0.0255(8) 0.0260(8) 0.0308(7) -0.0033(6) 0.0001(6) 0.0104(7)
O4 0.0429(9) 0.0251(8) 0.0272(7) 0.0018(6) -0.0010(7) 0.0103(7)
O5 0.0360(9) 0.0485(10) 0.0257(8) -0.0037(7) 0.0037(7) 0.0179(8)
Si1 0.0287(4) 0.0409(4) 0.0336(3) 0.0012(3) 0.0062(3) 0.0153(3)
S1 0.0310(3) 0.0312(3) 0.0205(2) 0.0000(2) 0.0015(2) 0.0116(3)

loop_
_atom_type_symbol
_atom_type_description
_atom_type_scat_dispersion_real
_atom_type_scat_dispersion_imag
_atom_type_scat_source
C C 0.0033 0.0016 'International Tables Vol C Tables 4.2.6.8 and 6.1.1.4'
H H 0 0 'International Tables Vol C Tables 4.2.6.8 and 6.1.1.4'
N N 0.0061 0.0033 'International Tables Vol C Tables 4.2.6.8 and 6.1.1.4'
O O 0.0106 0.006 'International Tables Vol C Tables 4.2.6.8 and 6.1.1.4'
Si Si 0.0817 0.0704 'International Tables Vol C Tables 4.2.6.8 and 6.1.1.4'
S S 0.1246 0.1234 'International Tables Vol C Tables 4.2.6.8 and 6.1.1.4'

loop_
_geom_angle_atom_site_label_1
_geom_angle_atom_site_label_2
_geom_angle_atom_site_label_3
_geom_angle
O1 C1 C2 123.81(19)
O1 C1 C10 115.63(16)
C2 C1 C10 120.5(2)
C3 C2 C1 119.6(2)
C3 C2 H2 120.2
C1 C2 H2 120.2
C4 C3 C2 120.92(19)
C4 C3 H3 119.5
C2 C3 H3 119.5
C3 C4 C5 120.1(2)
C3 C4 H4 119.9
C5 C4 H4 119.9
C4 C5 C10 119.87(19)
C4 C5 C6 119.28(18)
C10 C5 C6 120.84(17)
O2 C6 C5 108.97(16)
O2 C6 C7 110.93(16)
C5 C6 C7 111.64(16)
O2 C6 H6 108.4
C5 C6 H6 108.4
C7 C6 H6 108.4
O3 C7 C11 108.18(16)
O3 C7 C8 104.23(15)
C11 C7 C8 114.64(17)
O3 C7 C6 104.09(15)
C11 C7 C6 114.09(17)
C8 C7 C6 110.53(16)
C7 C8 C9 100.12(16)
C7 C8 H8A 111.7
C9 C8 H8A 111.7
C7 C8 H8B 111.7
C9 C8 H8B 111.7
H8A C8 H8B 109.5
C10 C9 C8 108.86(16)
C10 C9 C12 109.72(16)
C8 C9 C12 99.64(15)
C10 C9 H9 112.6
C8 C9 H9 112.6
C12 C9 H9 112.6
C5 C10 C1 118.91(17)
C5 C10 C9 119.42(17)
C1 C10 C9 121.68(18)
C7 C11 H11A 109.5
C7 C11 H11B 109.5
H11A C11 H11B 109.5
C7 C11 H11C 109.5
H11A C11 H11C 109.5
H11B C11 H11C 109.5
O3 C12 N2 109.35(15)
O3 C12 C13 110.17(15)
N2 C12 C13 106.60(16)
O3 C12 C9 103.20(15)
N2 C12 C9 110.02(15)
C13 C12 C9 117.36(16)
C14 C13 C12 107.69(16)
C14 C13 H13 126.2
C12 C13 H13 126.2
C13 C14 C17 105.28(17)
C13 C14 C15 144.43(18)
C17 C14 C15 110.28(16)
C14 C15 C16 103.40(16)
C14 C15 H15A 111.1
C16 C15 H15A 111.1
C14 C15 H15B 111.1
C16 C15 H15B 111.1
H15A C15 H15B 109
N1 C16 C15 106.25(16)
N1 C16 H16A 110.5
C15 C16 H16A 110.5
N1 C16 H16B 110.5
C15 C16 H16B 110.5
H16A C16 H16B 108.7
N2 C17 N1 133.53(18)
N2 C17 C14 117.99(17)
N1 C17 C14 108.49(17)
O1 C18 H18A 109.5
O1 C18 H18B 109.5
H18A C18 H18B 109.5
O1 C18 H18C 109.5
H18A C18 H18C 109.5
H18B C18 H18C 109.5
Si1 C19 H19A 109.5
Si1 C19 H19B 109.5
H19A C19 H19B 109.5
Si1 C19 H19C 109.5
H19A C19 H19C 109.5
H19B C19 H19C 109.5
Si1 C20 H20A 109.5
Si1 C20 H20B 109.5
H20A C20 H20B 109.5
Si1 C20 H20C 109.5
H20A C20 H20C 109.5
H20B C20 H20C 109.5
C22 C21 C23 108.9(2)
C22 C21 C24 108.5(2)
C23 C21 C24 108.2(2)
C22 C21 Si1 110.17(17)
C23 C21 Si1 109.88(16)
C24 C21 Si1 111.15(16)
C21 C22 H22A 109.5
C21 C22 H22B 109.5
H22A C22 H22B 109.5
C21 C22 H22C 109.5
H22A C22 H22C 109.5
H22B C22 H22C 109.5
C21 C23 H23A 109.5
C21 C23 H23B 109.5
H23A C23 H23B 109.5
C21 C23 H23C 109.5
H23A C23 H23C 109.5
H23B C23 H23C 109.5
C21 C24 H24A 109.5
C21 C24 H24B 109.5
H24A C24 H24B 109.5
C21 C24 H24C 109.5
H24A C24 H24C 109.5
H24B C24 H24C 109.5
C30 C25 C26 121.3(2)
C30 C25 S1 119.68(16)
C26 C25 S1 118.97(16)
C27 C26 C25 118.5(2)
C27 C26 H26 120.8
C25 C26 H26 120.8
C28 C27 C26 121.6(2)
C28 C27 H27 119.2
C26 C27 H27 119.2
C27 C28 C29 118.5(2)
C27 C28 C31 120.5(2)
C29 C28 C31 121.0(2)
C28 C29 C30 120.9(2)
C28 C29 H29 119.5
C30 C29 H29 119.5
C25 C30 C29 119.1(2)
C25 C30 H30 120.4
C29 C30 H30 120.4
C28 C31 H31A 109.5
C28 C31 H31B 109.5
H31A C31 H31B 109.5
C28 C31 H31C 109.5
H31A C31 H31C 109.5
H31B C31 H31C 109.5
C17 N1 C16 111.52(15)
C17 N1 S1 125.65(14)
C16 N1 S1 122.82(13)
C17 N2 C12 102.40(15)
C1 O1 C18 116.72(15)
C6 O2 Si1 127.67(13)
C12 O3 C7 110.27(14)
O2 Si1 C19 111.05(10)
O2 Si1 C20 109.46(9)
C19 Si1 C20 108.72(13)
O2 Si1 C21 106.53(9)
C19 Si1 C21 111.28(11)
C20 Si1 C21 109.78(12)
O5 S1 O4 120.64(9)
O5 S1 N1 105.34(9)
O4 S1 N1 107.40(8)
O5 S1 C25 109.02(10)
O4 S1 C25 108.16(10)
N1 S1 C25 105.23(9)

loop_
_geom_bond_atom_site_label_1
_geom_bond_atom_site_label_2
_geom_bond_distance
C1 O1 1.374(2)
C1 C2 1.386(3)
C1 C10 1.401(3)
C2 C3 1.383(3)
C2 H2 0.95
C3 C4 1.371(3)
C3 H3 0.95
C4 C5 1.394(3)
C4 H4 0.95
C5 C10 1.401(3)
C5 C6 1.526(3)
C6 O2 1.432(2)
C6 C7 1.532(3)
C6 H6 1
C7 O3 1.459(2)
C7 C11 1.507(3)
C7 C8 1.518(3)
C8 C9 1.527(3)
C8 H8A 0.99
C8 H8B 0.99
C9 C10 1.518(3)
C9 C12 1.548(3)
C9 H9 1
C11 H11A 0.98
C11 H11B 0.98
C11 H11C 0.98
C12 O3 1.429(2)
C12 N2 1.499(2)
C12 C13 1.519(3)
C13 C14 1.322(3)
C13 H13 0.95
C14 C17 1.466(3)
C14 C15 1.490(3)
C15 C16 1.558(3)
C15 H15A 0.99
C15 H15B 0.99
C16 N1 1.471(3)
C16 H16A 0.99
C16 H16B 0.99
C17 N2 1.280(3)
C17 N1 1.387(2)
C18 O1 1.438(2)
C18 H18A 0.98
C18 H18B 0.98
C18 H18C 0.98
C19 Si1 1.861(2)
C19 H19A 0.98
C19 H19B 0.98
C19 H19C 0.98
C20 Si1 1.861(2)
C20 H20A 0.98
C20 H20B 0.98
C20 H20C 0.98
C21 C22 1.514(3)
C21 C23 1.533(3)
C21 C24 1.533(3)
C21 Si1 1.887(2)
C22 H22A 0.98
C22 H22B 0.98
C22 H22C 0.98
C23 H23A 0.98
C23 H23B 0.98
C23 H23C 0.98
C24 H24A 0.98
C24 H24B 0.98
C24 H24C 0.98
C25 C30 1.375(3)
C25 C26 1.394(3)
C25 S1 1.762(2)
C26 C27 1.390(3)
C26 H26 0.95
C27 C28 1.384(3)
C27 H27 0.95
C28 C29 1.395(3)
C28 C31 1.502(3)
C29 C30 1.395(3)
C29 H29 0.95
C30 H30 0.95
C31 H31A 0.98
C31 H31B 0.98
C31 H31C 0.98
N1 S1 1.6488(16)
O2 Si1 1.6583(14)
O4 S1 1.4268(15)
O5 S1 1.4260(15)

loop_
_geom_torsion_atom_site_label_1
_geom_torsion_atom_site_label_2
_geom_torsion_atom_site_label_3
_geom_torsion_atom_site_label_4
_geom_torsion
O1 C1 C2 C3 179.61(18)
C10 C1 C2 C3 2.1(3)
C1 C2 C3 C4 -1.4(3)
C2 C3 C4 C5 -0.4(3)
C3 C4 C5 C10 1.5(3)
C3 C4 C5 C6 -177.48(19)
C4 C5 C6 O2 61.1(2)
C10 C5 C6 O2 -117.90(19)
C4 C5 C6 C7 -176.05(18)
C10 C5 C6 C7 5.0(3)
O2 C6 C7 O3 -169.95(15)
C5 C6 C7 O3 68.3(2)
O2 C6 C7 C11 -52.3(2)
C5 C6 C7 C11 -174.01(17)
O2 C6 C7 C8 78.7(2)
C5 C6 C7 C8 -43.1(2)
O3 C7 C8 C9 -36.61(17)
C11 C7 C8 C9 -154.67(17)
C6 C7 C8 C9 74.69(19)
C7 C8 C9 C10 -68.68(18)
C7 C8 C9 C12 46.14(16)
C4 C5 C10 C1 -0.9(3)
C6 C5 C10 C1 178.12(18)
C4 C5 C10 C9 179.31(18)
C6 C5 C10 C9 -1.7(3)
O1 C1 C10 C5 -178.66(17)
C2 C1 C10 C5 -0.9(3)
O1 C1 C10 C9 1.2(3)
C2 C1 C10 C9 178.89(19)
C8 C9 C10 C5 35.4(2)
C12 C9 C10 C5 -72.6(2)
C8 C9 C10 C1 -144.38(19)
C12 C9 C10 C1 107.5(2)
C10 C9 C12 O3 74.30(18)
C8 C9 C12 O3 -39.85(16)
C10 C9 C12 N2 -169.10(16)
C8 C9 C12 N2 76.75(18)
C10 C9 C12 C13 -47.0(2)
C8 C9 C12 C13 -161.19(16)
O3 C12 C13 C14 119.46(17)
N2 C12 C13 C14 0.9(2)
C9 C12 C13 C14 -122.90(19)
C12 C13 C14 C17 0.2(2)
C12 C13 C14 C15 -178.7(3)
C13 C14 C15 C16 -178.9(3)
C17 C14 C15 C16 2.2(2)
C14 C15 C16 N1 -1.3(2)
C13 C14 C17 N2 -1.5(2)
C15 C14 C17 N2 177.78(18)
C13 C14 C17 N1 178.29(17)
C15 C14 C17 N1 -2.4(2)
C30 C25 C26 C27 1.0(3)
S1 C25 C26 C27 -179.02(15)
C25 C26 C27 C28 -1.6(3)
C26 C27 C28 C29 1.1(3)
C26 C27 C28 C31 -177.97(19)
C27 C28 C29 C30 0.0(3)
C31 C28 C29 C30 179.1(2)
C26 C25 C30 C29 0.1(3)
S1 C25 C30 C29 -179.87(16)
C28 C29 C30 C25 -0.6(3)
N2 C17 N1 C16 -178.7(2)
C14 C17 N1 C16 1.5(2)
N2 C17 N1 S1 0.8(3)
C14 C17 N1 S1 -178.97(14)
C15 C16 N1 C17 -0.1(2)
C15 C16 N1 S1 -179.64(14)
N1 C17 N2 C12 -177.8(2)
C14 C17 N2 C12 2.0(2)
O3 C12 N2 C17 -120.80(17)
C13 C12 N2 C17 -1.7(2)
C9 C12 N2 C17 126.52(17)
C2 C1 O1 C18 0.1(3)
C10 C1 O1 C18 177.74(17)
C5 C6 O2 Si1 -121.58(16)
C7 C6 O2 Si1 115.12(16)
N2 C12 O3 C7 -99.33(17)
C13 C12 O3 C7 143.83(15)
C9 C12 O3 C7 17.74(18)
C11 C7 O3 C12 134.30(16)
C8 C7 O3 C12 11.89(19)
C6 C7 O3 C12 -104.01(17)
C6 O2 Si1 C19 19.05(18)
C6 O2 Si1 C20 -101.00(18)
C6 O2 Si1 C21 140.37(15)
C22 C21 Si1 O2 49.9(2)
C23 C21 Si1 O2 169.88(16)
C24 C21 Si1 O2 -70.36(18)
C22 C21 Si1 C19 171.10(19)
C23 C21 Si1 C19 -68.95(19)
C24 C21 Si1 C19 50.8(2)
C22 C21 Si1 C20 -68.5(2)
C23 C21 Si1 C20 51.5(2)
C24 C21 Si1 C20 171.21(18)
C17 N1 S1 O5 170.55(16)
C16 N1 S1 O5 -9.95(18)
C17 N1 S1 O4 40.78(19)
C16 N1 S1 O4 -139.72(16)
C17 N1 S1 C25 -74.30(18)
C16 N1 S1 C25 105.20(17)
C30 C25 S1 O5 -167.08(16)
C26 C25 S1 O5 12.90(18)
C30 C25 S1 O4 -34.20(19)
C26 C25 S1 O4 145.78(15)
C30 C25 S1 N1 80.35(18)
C26 C25 S1 N1 -99.67(16)
